data_4325485
loop_
_publ_author_name
'David Schweinfurth'
'Fritz Weisser'
'Denis Bubrin'
'Lapo Bogani'
'Biprajit Sarkar'

_publ_contact_author_address
;
Institut fuer Anorganische Chemie
Universitaet Stuttgart
Pfaffenwaldring 55
D-70569
Stuttgart
Germany
;
_publ_contact_author_email bsarkar@iac.uni-stuttgart.de
_publ_contact_author_fax (+)4971168564165
_publ_contact_author_name 'Dr. Biprajit Sarkar'
_publ_contact_author_phone (+)4971168564235
_publ_section_title
;
 Cobalt Complexes with "Click"-Derived Functional Tripodal Ligands: Spin
 Crossover and Coordination Ambivalence
;
_journal_name_full 'Inorganic Chemistry'
_journal_page_first 6114
_journal_page_last 6121
_journal_paper_doi 10.1021/ic200246v
_journal_volume 50
_journal_year 2011
_chemical_formula_moiety 'C60 H60 Co N20, 2(Cl O4)'
_chemical_formula_sum 'C60 H60 Cl2 Co N20 O8'
_chemical_formula_weight 1319.11
_chemical_name_systematic
; 
 ? 
;
_space_group_IT_number 2
_symmetry_cell_setting triclinic
_symmetry_space_group_name_Hall '-P 1'
_symmetry_space_group_name_H-M 'P -1'
_atom_sites_solution_hydrogens geom
_atom_sites_solution_primary direct
_atom_sites_solution_secondary difmap
_audit_creation_method SHELXL-97
_cell_angle_alpha 94.385(11)
_cell_angle_beta 104.667(9)
_cell_angle_gamma 93.441(12)
_cell_formula_units_Z 1
_cell_length_a 10.1818(15)
_cell_length_b 11.4013(18)
_cell_length_c 13.982(2)
_cell_measurement_reflns_used 92
_cell_measurement_temperature 173(2)
_cell_measurement_theta_max 12.5
_cell_measurement_theta_min 6
_cell_volume 1560.3(4)
_computing_structure_refinement 'SHELXL-97 (Sheldrick, 1997)'
_computing_structure_solution 'SHELXS-97 (Sheldrick, 1990)'
_diffrn_ambient_temperature 173(2)
_diffrn_measured_fraction_theta_full 0.995
_diffrn_measured_fraction_theta_max 0.995
_diffrn_radiation_monochromator graphite
_diffrn_radiation_source 'fine-focus sealed tube'
_diffrn_radiation_type MoK\a
_diffrn_radiation_wavelength 0.71073
_diffrn_reflns_av_R_equivalents 0.0398
_diffrn_reflns_av_sigmaI/netI 0.0626
_diffrn_reflns_limit_h_max 13
_diffrn_reflns_limit_h_min -10
_diffrn_reflns_limit_k_max 14
_diffrn_reflns_limit_k_min -14
_diffrn_reflns_limit_l_max 17
_diffrn_reflns_limit_l_min -18
_diffrn_reflns_number 7538
_diffrn_reflns_theta_full 27.50
_diffrn_reflns_theta_max 27.50
_diffrn_reflns_theta_min 1.80
_exptl_absorpt_coefficient_mu 0.432
_exptl_absorpt_correction_T_max 0.452
_exptl_absorpt_correction_T_min 0.359
_exptl_absorpt_correction_type psi-scan
_exptl_absorpt_process_details 'North et al., 1968'
_exptl_crystal_colour 'pale pink'
_exptl_crystal_density_diffrn 1.404
_exptl_crystal_description rod
_exptl_crystal_F_000 685
_exptl_crystal_size_max 0.55
_exptl_crystal_size_mid 0.3
_exptl_crystal_size_min 0.2
_refine_diff_density_max 0.633
_refine_diff_density_min -0.438
_refine_diff_density_rms 0.069
_refine_ls_extinction_method none
_refine_ls_goodness_of_fit_ref 0.917
_refine_ls_hydrogen_treatment constr
_refine_ls_matrix_type full
_refine_ls_number_parameters 412
_refine_ls_number_reflns 7137
_refine_ls_number_restraints 0
_refine_ls_restrained_S_all 0.917
_refine_ls_R_factor_all 0.0653
_refine_ls_R_factor_gt 0.0453
_refine_ls_shift/su_max 0.000
_refine_ls_shift/su_mean 0.000
_refine_ls_structure_factor_coef Fsqd
_refine_ls_weighting_details 'calc w=1/[\s^2^(Fo^2^)+(0.0776P)^2^+0.0000P] where P=(Fo^2^+2Fc^2^)/3'
_refine_ls_weighting_scheme calc
_refine_ls_wR_factor_gt 0.1183
_refine_ls_wR_factor_ref 0.1243
_reflns_number_gt 5042
_reflns_number_total 7137
_reflns_threshold_expression >2sigma(I)
_cod_data_source_file ic200246v_si_003.cif
_cod_data_source_block wei04
_cod_original_cell_volume 1560.4(4)
_cod_database_code 4325485

loop_
_symmetry_equiv_pos_as_xyz
'x, y, z'
'-x, -y, -z'

loop_
_atom_site_label
_atom_site_type_symbol
_atom_site_fract_x
_atom_site_fract_y
_atom_site_fract_z
_atom_site_U_iso_or_equiv
_atom_site_adp_type
_atom_site_occupancy
_atom_site_symmetry_multiplicity
_atom_site_calc_flag
_atom_site_refinement_flags
Co Co 1.0000 0.5000 0.5000 0.01675(11) Uani 1 2 d S
Cl Cl 0.54297(6) -0.06785(5) 0.68320(4) 0.02911(14) Uani 1 1 d .
N1 n 0.86954(17) 0.37900(15) 0.35772(13) 0.0202(4) Uani 1 1 d .
O1 O 0.6504(2) -0.00582(17) 0.65304(17) 0.0495(5) Uani 1 1 d .
O2 O 0.5685(2) -0.19141(17) 0.68565(17) 0.0492(5) Uani 1 1 d .
O3 O 0.5355(3) -0.0191(2) 0.77912(15) 0.0634(7) Uani 1 1 d .
O4 O 0.4159(2) -0.05717(18) 0.61208(15) 0.0463(5) Uani 1 1 d .
C10 C 0.9718(3) 0.3106(3) 0.32371(19) 0.0368(6) Uani 1 1 d .
H10A H 1.0005 0.3504 0.2710 0.044 Uiso 1 1 calc R
H10B H 0.9299 0.2308 0.2952 0.044 Uiso 1 1 calc R
N11 n 1.12686(17) 0.38482(15) 0.48545(13) 0.0200(4) Uani 1 1 d .
C11 C 1.0939(2) 0.2998(2) 0.40769(17) 0.0250(5) Uani 1 1 d .
N12 n 1.2433(2) 0.36725(17) 0.54764(15) 0.0291(4) Uani 1 1 d .
C12 C 1.1960(2) 0.2251(2) 0.42244(18) 0.0299(5) Uani 1 1 d .
H12B H 1.2026 0.1565 0.3814 0.036 Uiso 1 1 calc R
N13 n 1.2858(2) 0.27032(17) 0.50845(15) 0.0312(5) Uani 1 1 d .
C30 C 0.7920(2) 0.4418(2) 0.27331(16) 0.0265(5) Uani 1 1 d .
H30A H 0.8573 0.4953 0.2522 0.032 Uiso 1 1 calc R
H30B H 0.7285 0.4913 0.2978 0.032 Uiso 1 1 calc R
C31 C 0.7120(2) 0.36262(19) 0.18421(16) 0.0231(4) Uani 1 1 d .
N31 n 0.7682(2) 0.32393(19) 0.10869(14) 0.0307(4) Uani 1 1 d .
C32 C 0.5790(2) 0.3158(2) 0.16053(17) 0.0269(5) Uani 1 1 d .
H32A H 0.5144 0.3260 0.1984 0.032 Uiso 1 1 calc R
N32 n 0.6746(2) 0.25659(19) 0.04045(15) 0.0330(5) Uani 1 1 d .
N33 n 0.5599(2) 0.25223(17) 0.07212(14) 0.0271(4) Uani 1 1 d .
C33 C 0.4372(3) 0.1792(2) 0.01323(19) 0.0355(6) Uani 1 1 d .
H33A H 0.4326 0.1023 0.0412 0.043 Uiso 1 1 calc R
H33B H 0.4440 0.1637 -0.0559 0.043 Uiso 1 1 calc R
C34 C 0.3084(2) 0.2387(2) 0.01285(17) 0.0301(5) Uani 1 1 d .
C35 C 0.2697(3) 0.3298(2) -0.0473(2) 0.0382(6) Uani 1 1 d .
H35A H 0.3256 0.3557 -0.0879 0.046 Uiso 1 1 calc R
C36 C 0.1498(3) 0.3830(3) -0.0482(2) 0.0432(7) Uani 1 1 d .
H36A H 0.1239 0.4443 -0.0898 0.052 Uiso 1 1 calc R
C37 C 0.0684(3) 0.3468(3) 0.0113(2) 0.0394(6) Uani 1 1 d .
H37A H -0.0135 0.3829 0.0107 0.047 Uiso 1 1 calc R
C38 C 0.1068(3) 0.2576(3) 0.0719(2) 0.0408(6) Uani 1 1 d .
H38A H 0.0511 0.2327 0.1129 0.049 Uiso 1 1 calc R
C39 C 0.2260(3) 0.2045(2) 0.07318(19) 0.0381(6) Uani 1 1 d .
H39A H 0.2517 0.1440 0.1157 0.046 Uiso 1 1 calc R
N23 n 0.86444(18) 0.26136(16) 0.65924(13) 0.0217(4) Uani 1 1 d .
N21 n 0.91118(18) 0.38274(15) 0.56203(13) 0.0197(4) Uani 1 1 d .
N22 n 0.93719(18) 0.36256(15) 0.65726(14) 0.0224(4) Uani 1 1 d .
C21 C 0.8235(2) 0.29461(19) 0.50418(16) 0.0225(4) Uani 1 1 d .
C24 C 0.9939(2) 0.1265(2) 0.77202(16) 0.0254(5) Uani 1 1 d .
C23 C 0.8798(2) 0.2084(2) 0.75347(16) 0.0255(5) Uani 1 1 d .
H23A H 0.7932 0.1635 0.7527 0.031 Uiso 1 1 calc R
H23B H 0.8986 0.2719 0.8086 0.031 Uiso 1 1 calc R
C22 C 0.7935(2) 0.21509(19) 0.56702(16) 0.0234(4) Uani 1 1 d .
H22B H 0.7360 0.1438 0.5495 0.028 Uiso 1 1 calc R
C27 C 1.2100(3) -0.0180(2) 0.8185(2) 0.0399(6) Uani 1 1 d .
H27A H 1.2835 -0.0666 0.8347 0.048 Uiso 1 1 calc R
C20 C 0.7732(3) 0.3029(2) 0.39462(18) 0.0339(6) Uani 1 1 d .
H20A H 0.7617 0.2229 0.3592 0.041 Uiso 1 1 calc R
H20B H 0.6832 0.3357 0.3803 0.041 Uiso 1 1 calc R
C14 C 1.5043(2) 0.3147(2) 0.63632(18) 0.0296(5) Uani 1 1 d .
C26 C 1.1137(3) -0.0172(2) 0.8713(2) 0.0407(6) Uani 1 1 d .
H26A H 1.1209 -0.0656 0.9244 0.049 Uiso 1 1 calc R
C25 C 1.0055(3) 0.0535(2) 0.84831(18) 0.0350(6) Uani 1 1 d .
H25A H 0.9389 0.0519 0.8852 0.042 Uiso 1 1 calc R
C29 C 1.0915(3) 0.1247(3) 0.7180(2) 0.0453(7) Uani 1 1 d .
H29A H 1.0847 0.1731 0.6648 0.054 Uiso 1 1 calc R
C28 C 1.1989(3) 0.0532(3) 0.7408(3) 0.0512(8) Uani 1 1 d .
H28A H 1.2648 0.0530 0.7034 0.061 Uiso 1 1 calc R
C15 C 1.5254(3) 0.3000(3) 0.7365(2) 0.0408(6) Uani 1 1 d .
H15A H 1.4836 0.2327 0.7566 0.049 Uiso 1 1 calc R
C19 C 1.5674(3) 0.4120(3) 0.6088(2) 0.0439(7) Uani 1 1 d .
H19A H 1.5561 0.4212 0.5402 0.053 Uiso 1 1 calc R
C17 C 1.6669(3) 0.4813(3) 0.7784(3) 0.0638(10) Uani 1 1 d .
H17A H 1.7222 0.5389 0.8269 0.077 Uiso 1 1 calc R
C13 C 1.4156(3) 0.2237(3) 0.5597(2) 0.0557(9) Uani 1 1 d .
H13A H 1.4653 0.1991 0.5102 0.067 Uiso 1 1 calc R
H13B H 1.3954 0.1533 0.5924 0.067 Uiso 1 1 calc R
C18 C 1.6462(3) 0.4959(3) 0.6786(3) 0.0600(10) Uani 1 1 d .
H18A H 1.6865 0.5638 0.6584 0.072 Uiso 1 1 calc R
C16 C 1.6074(4) 0.3834(3) 0.8073(2) 0.0590(9) Uani 1 1 d .
H16A H 1.6224 0.3729 0.8759 0.071 Uiso 1 1 calc R

loop_
_atom_site_aniso_label
_atom_site_aniso_U_11
_atom_site_aniso_U_22
_atom_site_aniso_U_33
_atom_site_aniso_U_23
_atom_site_aniso_U_13
_atom_site_aniso_U_12
Co 0.0178(2) 0.01298(19) 0.0192(2) 0.00207(15) 0.00394(16) 0.00202(15)
Cl 0.0295(3) 0.0262(3) 0.0320(3) 0.0036(2) 0.0083(2) 0.0030(2)
N1 0.0178(9) 0.0191(9) 0.0223(9) 0.0012(7) 0.0025(7) 0.0013(7)
O1 0.0437(11) 0.0301(10) 0.0780(15) -0.0015(10) 0.0266(11) -0.0087(9)
O2 0.0552(13) 0.0290(10) 0.0728(14) 0.0201(10) 0.0270(11) 0.0125(9)
O3 0.0807(17) 0.0816(17) 0.0316(11) 0.0016(11) 0.0164(11) 0.0345(14)
O4 0.0396(11) 0.0420(11) 0.0500(12) 0.0053(9) -0.0029(9) 0.0060(9)
C10 0.0273(12) 0.0457(15) 0.0319(13) -0.0133(11) -0.0001(10) 0.0130(11)
N11 0.0193(9) 0.0185(8) 0.0213(9) 0.0009(7) 0.0040(7) 0.0014(7)
C11 0.0237(11) 0.0223(11) 0.0272(11) -0.0044(9) 0.0056(9) 0.0016(9)
N12 0.0273(10) 0.0237(9) 0.0314(10) -0.0053(8) -0.0013(8) 0.0112(8)
C12 0.0271(12) 0.0257(12) 0.0332(13) -0.0087(10) 0.0032(10) 0.0074(10)
N13 0.0282(10) 0.0271(10) 0.0334(11) -0.0066(8) -0.0010(9) 0.0137(8)
C30 0.0313(12) 0.0224(11) 0.0229(11) 0.0054(9) 0.0009(9) 0.0008(9)
C31 0.0267(11) 0.0219(10) 0.0196(10) 0.0050(8) 0.0031(9) 0.0019(9)
N31 0.0295(11) 0.0380(12) 0.0240(10) 0.0033(8) 0.0059(8) 0.0006(9)
C32 0.0261(11) 0.0304(12) 0.0228(11) -0.0002(9) 0.0044(9) 0.0030(9)
N32 0.0326(11) 0.0402(12) 0.0245(10) -0.0008(9) 0.0051(9) 0.0035(9)
N33 0.0254(10) 0.0281(10) 0.0239(10) -0.0005(8) -0.0003(8) 0.0030(8)
C33 0.0322(13) 0.0323(13) 0.0338(13) -0.0059(10) -0.0031(11) -0.0005(11)
C34 0.0281(12) 0.0312(12) 0.0247(11) -0.0026(9) -0.0018(9) -0.0038(10)
C35 0.0382(15) 0.0414(15) 0.0375(14) 0.0118(12) 0.0123(12) 0.0024(12)
C36 0.0453(16) 0.0441(16) 0.0404(15) 0.0130(13) 0.0073(13) 0.0109(13)
C37 0.0288(13) 0.0448(16) 0.0407(15) -0.0089(12) 0.0058(11) 0.0019(11)
C38 0.0405(15) 0.0467(16) 0.0348(14) -0.0047(12) 0.0143(12) -0.0094(13)
C39 0.0457(15) 0.0331(13) 0.0303(13) 0.0038(11) 0.0023(11) -0.0056(12)
N23 0.0206(9) 0.0194(9) 0.0244(9) 0.0036(7) 0.0045(7) 0.0008(7)
N21 0.0197(9) 0.0159(8) 0.0227(9) 0.0016(7) 0.0041(7) 0.0018(7)
N22 0.0243(9) 0.0187(9) 0.0236(9) 0.0019(7) 0.0052(7) 0.0012(7)
C21 0.0195(10) 0.0207(10) 0.0249(11) 0.0026(8) 0.0018(8) -0.0018(8)
C24 0.0284(12) 0.0225(11) 0.0235(11) 0.0043(9) 0.0032(9) 0.0006(9)
C23 0.0280(12) 0.0267(11) 0.0228(11) 0.0069(9) 0.0076(9) 0.0009(9)
C22 0.0246(11) 0.0191(10) 0.0248(11) 0.0021(8) 0.0045(9) -0.0037(8)
C27 0.0397(15) 0.0267(13) 0.0472(16) 0.0033(11) -0.0009(12) 0.0086(11)
C20 0.0319(13) 0.0392(14) 0.0253(12) 0.0085(10) 0.0007(10) -0.0161(11)
C14 0.0266(12) 0.0315(12) 0.0278(12) -0.0009(9) 0.0000(9) 0.0142(10)
C26 0.0550(17) 0.0294(13) 0.0334(14) 0.0102(11) 0.0003(12) 0.0073(12)
C25 0.0451(15) 0.0322(13) 0.0286(12) 0.0076(10) 0.0101(11) 0.0018(11)
C29 0.0515(17) 0.0447(16) 0.0531(17) 0.0284(14) 0.0276(14) 0.0191(14)
C28 0.0471(17) 0.0500(18) 0.068(2) 0.0215(16) 0.0278(16) 0.0191(14)
C15 0.0450(16) 0.0402(15) 0.0396(15) 0.0146(12) 0.0120(12) 0.0052(12)
C19 0.0458(16) 0.0520(17) 0.0435(16) 0.0217(14) 0.0194(13) 0.0235(14)
C17 0.0402(18) 0.0468(19) 0.086(3) -0.0221(18) -0.0085(17) 0.0036(15)
C13 0.0473(17) 0.0488(18) 0.0534(18) -0.0178(14) -0.0190(14) 0.0310(15)
C18 0.0367(16) 0.0405(17) 0.107(3) 0.0210(19) 0.0227(18) -0.0006(13)
C16 0.070(2) 0.078(2) 0.0235(14) -0.0012(14) -0.0007(14) 0.0215(19)

loop_
_atom_type_symbol
_atom_type_description
_atom_type_scat_dispersion_real
_atom_type_scat_dispersion_imag
_atom_type_scat_source
C C 0.0033 0.0016 'International Tables Vol C Tables 4.2.6.8 and 6.1.1.4'
H H 0.0000 0.0000 'International Tables Vol C Tables 4.2.6.8 and 6.1.1.4'
N N 0.0061 0.0033 'International Tables Vol C Tables 4.2.6.8 and 6.1.1.4'
O O 0.0106 0.0060 'International Tables Vol C Tables 4.2.6.8 and 6.1.1.4'
Cl Cl 0.1484 0.1585 'International Tables Vol C Tables 4.2.6.8 and 6.1.1.4'
Co Co 0.3494 0.9721 'International Tables Vol C Tables 4.2.6.8 and 6.1.1.4'

loop_
_geom_angle_atom_site_label_1
_geom_angle_atom_site_label_2
_geom_angle_atom_site_label_3
_geom_angle
_geom_angle_site_symmetry_1
_geom_angle_site_symmetry_3
N11 Co N11 180.00(10) 2_766 .
N11 Co N21 87.26(7) 2_766 2_766
N11 Co N21 92.74(7) . 2_766
N11 Co N21 92.74(7) 2_766 .
N11 Co N21 87.26(7) . .
N21 Co N21 180.00(7) 2_766 .
N11 Co N1 100.85(7) 2_766 .
N11 Co N1 79.15(7) . .
N21 Co N1 100.76(7) 2_766 .
N21 Co N1 79.24(7) . .
N11 Co N1 79.15(7) 2_766 2_766
N11 Co N1 100.85(7) . 2_766
N21 Co N1 79.24(7) 2_766 2_766
N21 Co N1 100.76(7) . 2_766
N1 Co N1 180.000(1) . 2_766
O3 Cl O4 109.11(13) . .
O3 Cl O1 110.56(15) . .
O4 Cl O1 108.90(13) . .
O3 Cl O2 110.15(14) . .
O4 Cl O2 109.19(13) . .
O1 Cl O2 108.90(12) . .
C10 N1 C20 112.3(2) . .
C10 N1 C30 109.07(18) . .
C20 N1 C30 109.71(17) . .
C10 N1 Co 104.07(13) . .
C20 N1 Co 105.20(13) . .
C30 N1 Co 116.47(13) . .
N1 C10 C11 111.17(19) . .
N12 N11 C11 110.81(17) . .
N12 N11 Co 128.60(14) . .
C11 N11 Co 120.26(14) . .
N11 C11 C12 107.00(19) . .
N11 C11 C10 119.0(2) . .
C12 C11 C10 133.7(2) . .
N11 N12 N13 105.65(18) . .
N13 C12 C11 105.0(2) . .
N12 N13 C12 111.58(18) . .
N12 N13 C13 120.5(2) . .
C12 N13 C13 127.9(2) . .
N1 C30 C31 115.01(17) . .
C32 C31 N31 107.7(2) . .
C32 C31 C30 130.1(2) . .
N31 C31 C30 122.2(2) . .
N32 N31 C31 108.94(19) . .
N33 C32 C31 105.2(2) . .
N31 N32 N33 106.90(19) . .
N32 N33 C32 111.27(19) . .
N32 N33 C33 120.0(2) . .
C32 N33 C33 128.7(2) . .
N33 C33 C34 111.8(2) . .
C35 C34 C39 118.5(2) . .
C35 C34 C33 121.0(2) . .
C39 C34 C33 120.5(2) . .
C36 C35 C34 120.6(2) . .
C37 C36 C35 120.1(3) . .
C36 C37 C38 119.7(3) . .
C39 C38 C37 120.5(3) . .
C38 C39 C34 120.7(2) . .
N22 N23 C22 112.15(17) . .
N22 N23 C23 119.42(18) . .
C22 N23 C23 128.09(18) . .
N22 N21 C21 110.47(17) . .
N22 N21 Co 128.99(14) . .
C21 N21 Co 119.74(14) . .
N23 N22 N21 105.62(17) . .
N21 C21 C22 107.04(19) . .
N21 C21 C20 119.66(19) . .
C22 C21 C20 133.2(2) . .
C29 C24 C25 118.2(2) . .
C29 C24 C23 122.6(2) . .
C25 C24 C23 119.2(2) . .
N23 C23 C24 112.34(18) . .
N23 C22 C21 104.71(19) . .
C26 C27 C28 119.2(2) . .
N1 C20 C21 111.34(18) . .
C19 C14 C15 119.0(3) . .
C19 C14 C13 121.1(3) . .
C15 C14 C13 119.8(3) . .
C27 C26 C25 121.0(2) . .
C24 C25 C26 120.6(2) . .
C24 C29 C28 120.9(2) . .
C27 C28 C29 120.1(3) . .
C16 C15 C14 120.1(3) . .
C18 C19 C14 121.1(3) . .
C18 C17 C16 119.9(3) . .
N13 C13 C14 111.5(2) . .
C19 C18 C17 119.9(3) . .
C15 C16 C17 120.0(3) . .

loop_
_geom_bond_atom_site_label_1
_geom_bond_atom_site_label_2
_geom_bond_distance
_geom_bond_site_symmetry_2
Co N11 1.9313(17) 2_766
Co N11 1.9313(17) .
Co N21 1.9460(18) 2_766
Co N21 1.9460(18) .
Co N1 2.3765(18) .
Co N1 2.3765(18) 2_766
Cl O3 1.434(2) .
Cl O4 1.437(2) .
Cl O1 1.435(2) .
Cl O2 1.4493(19) .
N1 C10 1.486(3) .
N1 C20 1.484(3) .
N1 C30 1.501(3) .
C10 C11 1.497(3) .
N11 N12 1.317(2) .
N11 C11 1.360(3) .
C11 C12 1.369(3) .
N12 N13 1.339(3) .
C12 N13 1.356(3) .
N13 C13 1.486(3) .
C30 C31 1.502(3) .
C31 C32 1.374(3) .
C31 N31 1.379(3) .
N31 N32 1.322(3) .
C32 N33 1.347(3) .
N32 N33 1.350(3) .
N33 C33 1.477(3) .
C33 C34 1.511(3) .
C34 C35 1.399(4) .
C34 C39 1.392(4) .
C35 C36 1.393(4) .
C36 C37 1.383(4) .
C37 C38 1.384(4) .
C38 C39 1.385(4) .
N23 N22 1.339(2) .
N23 C22 1.357(3) .
N23 C23 1.468(3) .
N21 N22 1.331(2) .
N21 C21 1.365(3) .
C21 C22 1.383(3) .
C21 C20 1.499(3) .
C24 C29 1.393(4) .
C24 C25 1.388(3) .
C24 C23 1.518(3) .
C27 C26 1.369(4) .
C27 C28 1.391(4) .
C14 C19 1.377(4) .
C14 C15 1.387(4) .
C14 C13 1.506(4) .
C26 C25 1.391(4) .
C29 C28 1.390(4) .
C15 C16 1.387(5) .
C19 C18 1.371(5) .
C17 C18 1.382(6) .
C17 C16 1.375(5) .
